data_4079831
loop_
_publ_author_name
'Li, Yiqun'
'de Kock, Carmen'
'Smith, Peter J.'
'Guzgay, Hajira'
'Hendricks, Denver T.'
'Naran, Krupa'
'Mizrahi, Valerie'
'Warner, Digby F.'
'Chibale, Kelly'
'Smith, Gregory S.'

_publ_section_title
;
 Synthesis, Characterization, and Pharmacological Evaluation of
 Silicon-Containing Aminoquinoline Organometallic Complexes As
 Antiplasmodial, Antitumor, and Antimycobacterial Agents
;
_journal_issue 1
_journal_name_full Organometallics
_journal_page_first 141
_journal_paper_doi 10.1021/om300945c
_journal_volume 32
_journal_year 2013
_chemical_formula_sum 'C23 H33 Cl2 N2 Rh Si'
_chemical_formula_weight 539.41
_chemical_name_systematic
; 
 ? 
;
_space_group_IT_number 15
_symmetry_cell_setting monoclinic
_symmetry_space_group_name_Hall '-C 2yc'
_symmetry_space_group_name_H-M 'C 1 2/c 1'
_atom_sites_solution_hydrogens geom
_atom_sites_solution_primary direct
_atom_sites_solution_secondary difmap
_audit_creation_method SHELXL-97
_cell_angle_alpha 90.00
_cell_angle_beta 115.3050(10)
_cell_angle_gamma 90.00
_cell_formula_units_Z 8
_cell_length_a 32.1880(12)
_cell_length_b 10.7870(2)
_cell_length_c 15.5010(6)
_cell_measurement_reflns_used 43568
_cell_measurement_temperature 173(2)
_cell_measurement_theta_max 27.49
_cell_measurement_theta_min 2.65
_cell_volume 4865.7(3)
_computing_cell_refinement 'DENZO-SMN (Otwinowski & Minor, 1997)'
_computing_data_collection 'COLLECT program (Nonius, 2000)'
_computing_data_reduction 'DENZO-SMN (Otwinowski & Minor, 1997)'
_computing_molecular_graphics 'X-Seed (Barbour, 2001)'
_computing_publication_material 'SHELXL-97 (Sheldrick, 2001)'
_computing_structure_refinement 'SHELXL-97 (Sheldrick, 1997)'
_computing_structure_solution 'SHELXS-97 (Sheldrick, 1997)'
_diffrn_ambient_temperature 173(2)
_diffrn_measured_fraction_theta_full 0.999
_diffrn_measured_fraction_theta_max 0.999
_diffrn_measurement_device_type 'Nonius Kappa CCD diffractometer'
_diffrn_measurement_method '1.2\% \f scans and \w scans'
_diffrn_radiation_monochromator graphite
_diffrn_radiation_source 'fine-focus sealed tube'
_diffrn_radiation_type MoK\a
_diffrn_radiation_wavelength 0.71073
_diffrn_reflns_av_R_equivalents 0.052
_diffrn_reflns_av_sigmaI/netI 0.0450
_diffrn_reflns_limit_h_max 41
_diffrn_reflns_limit_h_min 0
_diffrn_reflns_limit_k_max 14
_diffrn_reflns_limit_k_min 0
_diffrn_reflns_limit_l_max 18
_diffrn_reflns_limit_l_min -20
_diffrn_reflns_number 43568
_diffrn_reflns_theta_full 27.49
_diffrn_reflns_theta_max 27.49
_diffrn_reflns_theta_min 2.65
_diffrn_standards_decay_% 0
_diffrn_standards_interval_count 0
_diffrn_standards_interval_time 0
_diffrn_standards_number 0
_exptl_absorpt_coefficient_mu 0.983
_exptl_absorpt_correction_T_max 0.8995
_exptl_absorpt_correction_T_min 0.8127
_exptl_absorpt_correction_type multi-scan
_exptl_absorpt_process_details 'SADABS (Sheldrick, 1996)'
_exptl_crystal_colour yellow
_exptl_crystal_density_diffrn 1.473
_exptl_crystal_density_meas ?
_exptl_crystal_density_method 'not measured'
_exptl_crystal_description needle
_exptl_crystal_F_000 2224
_exptl_crystal_size_max 0.22
_exptl_crystal_size_mid 0.18
_exptl_crystal_size_min 0.11
_refine_diff_density_max 0.915
_refine_diff_density_min -0.499
_refine_diff_density_rms 0.080
_refine_ls_extinction_coef none
_refine_ls_extinction_method none
_refine_ls_goodness_of_fit_ref 1.003
_refine_ls_hydrogen_treatment mixed
_refine_ls_matrix_type full
_refine_ls_number_parameters 276
_refine_ls_number_reflns 5574
_refine_ls_number_restraints 25
_refine_ls_restrained_S_all 1.002
_refine_ls_R_factor_all 0.0588
_refine_ls_R_factor_gt 0.0319
_refine_ls_shift/su_max 0.002
_refine_ls_shift/su_mean 0.000
_refine_ls_structure_factor_coef Fsqd
_refine_ls_weighting_details 'calc w=1/[\s^2^(Fo^2^)+(0.0397P)^2^+0.0000P] where P=(Fo^2^+2Fc^2^)/3'
_refine_ls_weighting_scheme calc
_refine_ls_wR_factor_gt 0.0682
_refine_ls_wR_factor_ref 0.0754
_reflns_number_gt 4019
_reflns_number_total 5574
_reflns_threshold_expression >2sigma(I)
_cod_data_source_file om300945c_si_001.cif
_cod_data_source_block lt76
_cod_depositor_comments
;
The following automatic conversions were performed:

'_exptl_crystal_density_meas' value 'not measured' was changed to '?'
- the value is perceived as not measured.

Automatic conversion script
Id: cif_fix_values 3008 2015-01-20 13:52:24Z robertas 
;
_cod_original_sg_symbol_H-M C2/c
_cod_database_code 4079831

loop_
_symmetry_equiv_pos_as_xyz
'x, y, z'
'-x, y, -z+1/2'
'x+1/2, y+1/2, z'
'-x+1/2, y+1/2, -z+1/2'
'-x, -y, -z'
'x, -y, z-1/2'
'-x+1/2, -y+1/2, -z'
'x+1/2, -y+1/2, z-1/2'

loop_
_atom_site_label
_atom_site_type_symbol
_atom_site_fract_x
_atom_site_fract_y
_atom_site_fract_z
_atom_site_U_iso_or_equiv
_atom_site_adp_type
_atom_site_occupancy
_atom_site_symmetry_multiplicity
_atom_site_calc_flag
_atom_site_refinement_flags
_atom_site_disorder_assembly
_atom_site_disorder_group
Rh1 Rh 0.424881(6) 0.343919(16) 0.287753(12) 0.02663(7) Uani 1 1 d . . .
Cl1 Cl 0.40092(2) 0.14182(5) 0.22679(4) 0.03469(16) Uani 1 1 d . . .
Cl2 Cl 0.37926(2) 0.14927(5) 0.56100(5) 0.03526(15) Uani 1 1 d . . .
Si1 Si 0.74310(3) 0.02448(9) 0.88853(6) 0.0524(2) Uani 1 1 d D . .
N1 N 0.48230(6) 0.26516(16) 0.40021(12) 0.0270(5) Uani 1 1 d . . .
N2 N 0.59857(7) 0.09442(19) 0.61141(14) 0.0288(5) Uani 1 1 d D . .
H2 H 0.5967(8) 0.0481(19) 0.6556(13) 0.035(7) Uiso 1 1 d D . .
C1 C 0.43274(9) 0.5045(2) 0.37085(18) 0.0378(7) Uani 1 1 d . . .
H1 H 0.4483 0.4549 0.4260 0.045 Uiso 1 1 calc R . .
C2 C 0.38684(10) 0.5556(3) 0.3550(2) 0.0492(8) Uani 1 1 d . . .
H2A H 0.3902 0.6449 0.3714 0.059 Uiso 1 1 calc R . .
H2B H 0.3761 0.5132 0.3983 0.059 Uiso 1 1 calc R . .
C3 C 0.35033(9) 0.5400(2) 0.25118(19) 0.0433(7) Uani 1 1 d . . .
H3A H 0.3194 0.5364 0.2504 0.052 Uiso 1 1 calc R . .
H3B H 0.3512 0.6129 0.2132 0.052 Uiso 1 1 calc R . .
C4 C 0.35837(8) 0.4233(2) 0.20593(17) 0.0339(6) Uani 1 1 d . . .
H4 H 0.3460 0.3475 0.2159 0.041 Uiso 1 1 calc R . .
C5 C 0.38271(9) 0.4210(2) 0.15115(17) 0.0349(6) Uani 1 1 d . . .
H5 H 0.3845 0.3443 0.1229 0.042 Uiso 1 1 calc R . .
C6 C 0.40676(10) 0.5312(2) 0.13267(18) 0.0449(7) Uani 1 1 d . . .
H6A H 0.3834 0.5867 0.0860 0.054 Uiso 1 1 calc R . .
H6B H 0.4270 0.5017 0.1037 0.054 Uiso 1 1 calc R . .
C7 C 0.43540(9) 0.6053(2) 0.22245(18) 0.0429(7) Uani 1 1 d . . .
H7A H 0.4611 0.6458 0.2144 0.051 Uiso 1 1 calc R . .
H7B H 0.4161 0.6711 0.2311 0.051 Uiso 1 1 calc R . .
C8 C 0.45470(9) 0.5237(2) 0.31133(17) 0.0373(6) Uani 1 1 d . . .
H8 H 0.4833 0.4836 0.3271 0.045 Uiso 1 1 calc R . .
C9 C 0.52291(8) 0.2603(2) 0.39697(16) 0.0300(6) Uani 1 1 d . . .
H9 H 0.5252 0.2979 0.3437 0.036 Uiso 1 1 calc R . .
C10 C 0.56181(8) 0.2056(2) 0.46414(16) 0.0274(5) Uani 1 1 d . . .
H10 H 0.5896 0.2077 0.4567 0.033 Uiso 1 1 calc R . .
C11 C 0.56066(8) 0.14699(19) 0.54311(15) 0.0248(5) Uani 1 1 d . . .
C12 C 0.51739(8) 0.14663(19) 0.54931(15) 0.0236(5) Uani 1 1 d . . .
C13 C 0.51050(9) 0.0863(2) 0.62273(16) 0.0298(6) Uani 1 1 d . . .
H13 H 0.5356 0.0449 0.6715 0.036 Uiso 1 1 calc R . .
C14 C 0.46864(8) 0.0856(2) 0.62568(16) 0.0306(6) Uani 1 1 d . . .
H14 H 0.4645 0.0424 0.6748 0.037 Uiso 1 1 calc R . .
C15 C 0.43211(8) 0.1494(2) 0.55533(16) 0.0267(5) Uani 1 1 d . . .
C16 C 0.43669(8) 0.2093(2) 0.48260(16) 0.0277(6) Uani 1 1 d . . .
H16 H 0.4113 0.2520 0.4356 0.033 Uiso 1 1 calc R . .
C17 C 0.47947(8) 0.2079(2) 0.47720(15) 0.0253(5) Uani 1 1 d . . .
C18 C 0.64346(8) 0.0991(2) 0.60884(17) 0.0316(6) Uani 1 1 d . A .
H18A H 0.6530 0.1867 0.6108 0.038 Uiso 1 1 calc R . .
H18B H 0.6409 0.0626 0.5481 0.038 Uiso 1 1 calc R . .
C19 C 0.67972(9) 0.0298(2) 0.69140(17) 0.0357(6) Uani 1 1 d . . .
H19A H 0.7089 0.0326 0.6846 0.043 Uiso 1 1 calc R A .
H19B H 0.6704 -0.0583 0.6875 0.043 Uiso 1 1 calc R . .
C20 C 0.68847(9) 0.0795(2) 0.79003(17) 0.0355(6) Uani 1 1 d . A .
H20A H 0.6625 0.0548 0.8045 0.043 Uiso 1 1 calc R . .
H20B H 0.6890 0.1712 0.7882 0.043 Uiso 1 1 calc R . .
C21 C 0.75456(13) -0.1405(3) 0.8709(3) 0.0802(12) Uani 1 1 d D A .
H21A H 0.7295 -0.1924 0.8703 0.120 Uiso 1 1 calc R . .
H21B H 0.7836 -0.1667 0.9230 0.120 Uiso 1 1 calc R . .
H21C H 0.7567 -0.1492 0.8099 0.120 Uiso 1 1 calc R . .
C23A C 0.7412(6) 0.0615(18) 1.0049(6) 0.065(4) Uani 0.50 1 d PDU A 1
H23A H 0.7699 0.0345 1.0577 0.098 Uiso 0.50 1 calc PR A 1
H23B H 0.7152 0.0182 1.0086 0.098 Uiso 0.50 1 calc PR A 1
H23C H 0.7375 0.1511 1.0094 0.098 Uiso 0.50 1 calc PR A 1
C23B C 0.7390(8) 0.015(2) 1.0054(8) 0.121(9) Uani 0.50 1 d PDU A 2
H23D H 0.7684 -0.0135 1.0552 0.181 Uiso 0.50 1 calc PR A 2
H23E H 0.7147 -0.0438 0.9999 0.181 Uiso 0.50 1 calc PR A 2
H23F H 0.7316 0.0969 1.0224 0.181 Uiso 0.50 1 calc PR A 2
C22 C 0.78951(12) 0.1253(4) 0.8846(3) 0.0896(13) Uani 1 1 d D A 1
H22A H 0.7835 0.2118 0.8947 0.134 Uiso 1 1 calc R A 1
H22B H 0.7901 0.1170 0.8222 0.134 Uiso 1 1 calc R A 1
H22C H 0.8192 0.0998 0.9348 0.134 Uiso 1 1 calc R A 1

loop_
_atom_site_aniso_label
_atom_site_aniso_U_11
_atom_site_aniso_U_22
_atom_site_aniso_U_33
_atom_site_aniso_U_23
_atom_site_aniso_U_13
_atom_site_aniso_U_12
Rh1 0.02667(12) 0.02550(11) 0.02155(11) 0.00238(8) 0.00442(8) 0.00210(8)
Cl1 0.0401(4) 0.0272(3) 0.0298(3) 0.0000(2) 0.0083(3) 0.0006(3)
Cl2 0.0322(4) 0.0363(3) 0.0395(4) -0.0035(3) 0.0174(3) -0.0037(3)
Si1 0.0326(5) 0.0760(6) 0.0350(5) -0.0063(4) 0.0014(4) 0.0189(4)
N1 0.0250(12) 0.0286(11) 0.0231(10) 0.0050(9) 0.0063(9) -0.0002(9)
N2 0.0257(12) 0.0296(11) 0.0271(12) 0.0054(9) 0.0073(10) 0.0005(9)
C1 0.0425(17) 0.0275(13) 0.0300(14) -0.0039(11) 0.0027(13) -0.0005(12)
C2 0.0475(19) 0.0475(17) 0.0465(18) -0.0171(14) 0.0143(15) 0.0039(14)
C3 0.0335(16) 0.0429(15) 0.0474(17) -0.0097(13) 0.0114(14) 0.0070(13)
C4 0.0288(15) 0.0305(14) 0.0303(14) 0.0010(11) 0.0010(12) 0.0067(11)
C5 0.0392(16) 0.0286(14) 0.0249(14) 0.0042(10) 0.0024(12) 0.0116(11)
C6 0.0527(19) 0.0362(15) 0.0382(16) 0.0143(13) 0.0122(14) 0.0125(14)
C7 0.0378(17) 0.0332(14) 0.0477(17) 0.0138(13) 0.0087(14) 0.0010(13)
C8 0.0343(16) 0.0230(13) 0.0430(16) 0.0050(11) 0.0053(13) 0.0005(11)
C9 0.0351(15) 0.0292(13) 0.0244(13) 0.0024(10) 0.0114(11) -0.0039(11)
C10 0.0257(14) 0.0282(12) 0.0258(13) 0.0010(10) 0.0087(11) -0.0019(11)
C11 0.0282(13) 0.0205(11) 0.0192(12) -0.0033(10) 0.0040(10) -0.0005(10)
C12 0.0257(13) 0.0216(11) 0.0207(12) -0.0022(9) 0.0072(10) -0.0035(10)
C13 0.0339(15) 0.0301(13) 0.0198(12) 0.0036(10) 0.0062(11) 0.0038(11)
C14 0.0346(16) 0.0337(14) 0.0227(13) 0.0026(11) 0.0115(12) -0.0002(11)
C15 0.0265(13) 0.0253(12) 0.0277(13) -0.0069(11) 0.0110(11) -0.0044(10)
C16 0.0278(14) 0.0250(12) 0.0259(13) 0.0005(10) 0.0072(11) 0.0008(10)
C17 0.0300(14) 0.0217(11) 0.0196(12) -0.0013(9) 0.0061(11) -0.0038(10)
C18 0.0274(15) 0.0363(14) 0.0290(14) -0.0024(11) 0.0101(11) 0.0041(11)
C19 0.0263(14) 0.0392(14) 0.0350(15) -0.0022(12) 0.0069(12) 0.0085(11)
C20 0.0273(14) 0.0409(15) 0.0338(15) -0.0020(12) 0.0088(12) 0.0050(12)
C21 0.077(3) 0.072(3) 0.075(3) 0.0163(19) 0.018(2) 0.032(2)
C23A 0.048(6) 0.100(10) 0.027(5) 0.002(4) -0.004(4) 0.026(6)
C23B 0.130(13) 0.18(2) 0.049(7) 0.030(7) 0.031(7) 0.117(13)
C22 0.043(2) 0.115(3) 0.100(3) -0.054(3) 0.020(2) -0.021(2)

loop_
_atom_type_symbol
_atom_type_description
_atom_type_scat_dispersion_real
_atom_type_scat_dispersion_imag
_atom_type_scat_source
C C 0.0033 0.0016 'International Tables Vol C Tables 4.2.6.8 and 6.1.1.4'
H H 0.0000 0.0000 'International Tables Vol C Tables 4.2.6.8 and 6.1.1.4'
N N 0.0061 0.0033 'International Tables Vol C Tables 4.2.6.8 and 6.1.1.4'
Si Si 0.0817 0.0704 'International Tables Vol C Tables 4.2.6.8 and 6.1.1.4'
Cl Cl 0.1484 0.1585 'International Tables Vol C Tables 4.2.6.8 and 6.1.1.4'
Rh Rh -1.1178 0.9187 'International Tables Vol C Tables 4.2.6.8 and 6.1.1.4'

loop_
_geom_angle_atom_site_label_1
_geom_angle_atom_site_label_2
_geom_angle_atom_site_label_3
_geom_angle
N1 Rh1 C1 89.55(8)
N1 Rh1 C8 93.08(8)
C1 Rh1 C8 38.53(10)
N1 Rh1 C5 160.09(9)
C1 Rh1 C5 98.34(10)
C8 Rh1 C5 82.19(9)
N1 Rh1 C4 162.28(9)
C1 Rh1 C4 82.08(9)
C8 Rh1 C4 90.05(9)
C5 Rh1 C4 37.60(9)
N1 Rh1 Cl1 88.84(5)
C1 Rh1 Cl1 158.90(8)
C8 Rh1 Cl1 162.57(8)
C5 Rh1 Cl1 90.13(7)
C4 Rh1 Cl1 93.37(7)
C21 Si1 C20 111.13(14)
C21 Si1 C22 109.87(19)
C20 Si1 C22 105.97(16)
C21 Si1 C23A 115.8(6)
C20 Si1 C23A 108.3(5)
C22 Si1 C23A 105.2(6)
C21 Si1 C23B 100.9(7)
C20 Si1 C23B 112.1(6)
C22 Si1 C23B 116.8(7)
C23A Si1 C23B 15.6(12)
C9 N1 C17 116.35(19)
C9 N1 Rh1 120.94(15)
C17 N1 Rh1 122.54(16)
C11 N2 C18 122.4(2)
C11 N2 H2 121.0(16)
C18 N2 H2 116.2(16)
C8 C1 C2 125.4(2)
C8 C1 Rh1 71.37(14)
C2 C1 Rh1 110.50(17)
C8 C1 H1 117.3
C2 C1 H1 117.3
Rh1 C1 H1 88.1
C1 C2 C3 113.0(2)
C1 C2 H2A 109.0
C3 C2 H2A 109.0
C1 C2 H2B 109.0
C3 C2 H2B 109.0
H2A C2 H2B 107.8
C4 C3 C2 111.6(2)
C4 C3 H3A 109.3
C2 C3 H3A 109.3
C4 C3 H3B 109.3
C2 C3 H3B 109.3
H3A C3 H3B 108.0
C5 C4 C3 123.6(2)
C5 C4 Rh1 70.81(14)
C3 C4 Rh1 112.48(16)
C5 C4 H4 118.2
C3 C4 H4 118.2
Rh1 C4 H4 86.7
C4 C5 C6 125.1(2)
C4 C5 Rh1 71.59(14)
C6 C5 Rh1 109.53(16)
C4 C5 H5 117.5
C6 C5 H5 117.5
Rh1 C5 H5 88.9
C5 C6 C7 113.4(2)
C5 C6 H6A 108.9
C7 C6 H6A 108.9
C5 C6 H6B 108.9
C7 C6 H6B 108.9
H6A C6 H6B 107.7
C8 C7 C6 112.1(2)
C8 C7 H7A 109.2
C6 C7 H7A 109.2
C8 C7 H7B 109.2
C6 C7 H7B 109.2
H7A C7 H7B 107.9
C1 C8 C7 123.8(2)
C1 C8 Rh1 70.10(14)
C7 C8 Rh1 113.04(17)
C1 C8 H8 118.1
C7 C8 H8 118.1
Rh1 C8 H8 86.9
N1 C9 C10 125.5(2)
N1 C9 H9 117.3
C10 C9 H9 117.3
C9 C10 C11 120.2(2)
C9 C10 H10 119.9
C11 C10 H10 119.9
N2 C11 C10 121.6(2)
N2 C11 C12 121.5(2)
C10 C11 C12 116.8(2)
C13 C12 C17 118.2(2)
C13 C12 C11 123.2(2)
C17 C12 C11 118.6(2)
C14 C13 C12 121.8(2)
C14 C13 H13 119.1
C12 C13 H13 119.1
C13 C14 C15 119.0(2)
C13 C14 H14 120.5
C15 C14 H14 120.5
C16 C15 C14 121.9(2)
C16 C15 Cl2 119.78(19)
C14 C15 Cl2 118.36(18)
C15 C16 C17 119.8(2)
C15 C16 H16 120.1
C17 C16 H16 120.1
N1 C17 C16 118.1(2)
N1 C17 C12 122.5(2)
C16 C17 C12 119.4(2)
N2 C18 C19 112.0(2)
N2 C18 H18A 109.2
C19 C18 H18A 109.2
N2 C18 H18B 109.2
C19 C18 H18B 109.2
H18A C18 H18B 107.9
C18 C19 C20 114.8(2)
C18 C19 H19A 108.6
C20 C19 H19A 108.6
C18 C19 H19B 108.6
C20 C19 H19B 108.6
H19A C19 H19B 107.6
C19 C20 Si1 114.40(17)
C19 C20 H20A 108.7
Si1 C20 H20A 108.7
C19 C20 H20B 108.7
Si1 C20 H20B 108.7
H20A C20 H20B 107.6
Si1 C21 H21A 109.5
Si1 C21 H21B 109.5
H21A C21 H21B 109.5
Si1 C21 H21C 109.5
H21A C21 H21C 109.5
H21B C21 H21C 109.5
Si1 C23A H23A 109.5
Si1 C23A H23B 109.5
H23A C23A H23B 109.5
Si1 C23A H23C 109.5
H23A C23A H23C 109.5
H23B C23A H23C 109.5
Si1 C23B H23D 109.5
Si1 C23B H23E 109.5
H23D C23B H23E 109.5
Si1 C23B H23F 109.5
H23D C23B H23F 109.5
H23E C23B H23F 109.5
Si1 C22 H22A 109.5
Si1 C22 H22B 109.5
H22A C22 H22B 109.5
Si1 C22 H22C 109.5
H22A C22 H22C 109.5
H22B C22 H22C 109.5

loop_
_geom_bond_atom_site_label_1
_geom_bond_atom_site_label_2
_geom_bond_distance
Rh1 N1 2.1028(18)
Rh1 C1 2.109(2)
Rh1 C8 2.125(2)
Rh1 C5 2.136(2)
Rh1 C4 2.145(2)
Rh1 Cl1 2.3701(6)
Cl2 C15 1.740(2)
Si1 C21 1.861(3)
Si1 C20 1.866(2)
Si1 C22 1.869(4)
Si1 C23A 1.874(6)
Si1 C23B 1.876(7)
N1 C9 1.331(3)
N1 C17 1.381(3)
N2 C11 1.352(3)
N2 C18 1.463(3)
N2 H2 0.870(9)
C1 C8 1.397(3)
C1 C2 1.495(4)
C1 H1 0.9500
C2 C3 1.543(3)
C2 H2A 0.9900
C2 H2B 0.9900
C3 C4 1.517(3)
C3 H3A 0.9900
C3 H3B 0.9900
C4 C5 1.380(4)
C4 H4 0.9500
C5 C6 1.511(4)
C5 H5 0.9500
C6 C7 1.526(4)
C6 H6A 0.9900
C6 H6B 0.9900
C7 C8 1.525(3)
C7 H7A 0.9900
C7 H7B 0.9900
C8 H8 0.9500
C9 C10 1.373(3)
C9 H9 0.9500
C10 C11 1.392(3)
C10 H10 0.9500
C11 C12 1.436(3)
C12 C13 1.409(3)
C12 C17 1.418(3)
C13 C14 1.367(3)
C13 H13 0.9500
C14 C15 1.396(3)
C14 H14 0.9500
C15 C16 1.361(3)
C16 C17 1.415(3)
C16 H16 0.9500
C18 C19 1.511(3)
C18 H18A 0.9900
C18 H18B 0.9900
C19 C20 1.529(3)
C19 H19A 0.9900
C19 H19B 0.9900
C20 H20A 0.9900
C20 H20B 0.9900
C21 H21A 0.9800
C21 H21B 0.9800
C21 H21C 0.9800
C23A H23A 0.9800
C23A H23B 0.9800
C23A H23C 0.9800
C23B H23D 0.9800
C23B H23E 0.9800
C23B H23F 0.9800
C22 H22A 0.9800
C22 H22B 0.9800
C22 H22C 0.9800

loop_
_geom_torsion_atom_site_label_1
_geom_torsion_atom_site_label_2
_geom_torsion_atom_site_label_3
_geom_torsion_atom_site_label_4
_geom_torsion
C1 Rh1 N1 C9 -103.21(18)
C8 Rh1 N1 C9 -64.83(18)
C5 Rh1 N1 C9 10.6(3)
C4 Rh1 N1 C9 -164.7(2)
Cl1 Rh1 N1 C9 97.83(17)
C1 Rh1 N1 C17 81.74(18)
C8 Rh1 N1 C17 120.12(18)
C5 Rh1 N1 C17 -164.4(2)
C4 Rh1 N1 C17 20.3(4)
Cl1 Rh1 N1 C17 -77.22(16)
N1 Rh1 C1 C8 95.52(15)
C5 Rh1 C1 C8 -66.13(17)
C4 Rh1 C1 C8 -100.14(16)
Cl1 Rh1 C1 C8 -178.87(15)
N1 Rh1 C1 C2 -142.7(2)
C8 Rh1 C1 C2 121.8(3)
C5 Rh1 C1 C2 55.7(2)
C4 Rh1 C1 C2 21.7(2)
Cl1 Rh1 C1 C2 -57.0(3)
C8 C1 C2 C3 45.7(4)
Rh1 C1 C2 C3 -35.5(3)
C1 C2 C3 C4 32.1(3)
C2 C3 C4 C5 -94.4(3)
C2 C3 C4 Rh1 -13.2(3)
N1 Rh1 C4 C5 177.4(2)
C1 Rh1 C4 C5 114.88(16)
C8 Rh1 C4 C5 77.06(15)
Cl1 Rh1 C4 C5 -85.83(14)
N1 Rh1 C4 C3 58.1(4)
C1 Rh1 C4 C3 -4.45(19)
C8 Rh1 C4 C3 -42.3(2)
C5 Rh1 C4 C3 -119.3(3)
Cl1 Rh1 C4 C3 154.83(18)
C3 C4 C5 C6 3.4(4)
Rh1 C4 C5 C6 -101.4(2)
C3 C4 C5 Rh1 104.8(2)
N1 Rh1 C5 C4 -177.7(2)
C1 Rh1 C5 C4 -65.24(16)
C8 Rh1 C5 C4 -100.34(16)
Cl1 Rh1 C5 C4 95.36(14)
N1 Rh1 C5 C6 -56.0(3)
C1 Rh1 C5 C6 56.38(19)
C8 Rh1 C5 C6 21.28(18)
C4 Rh1 C5 C6 121.6(2)
Cl1 Rh1 C5 C6 -143.02(17)
C4 C5 C6 C7 46.4(3)
Rh1 C5 C6 C7 -34.4(3)
C5 C6 C7 C8 30.8(3)
C2 C1 C8 C7 2.7(4)
Rh1 C1 C8 C7 105.0(2)
C2 C1 C8 Rh1 -102.3(2)
C6 C7 C8 C1 -92.7(3)
C6 C7 C8 Rh1 -12.0(3)
N1 Rh1 C8 C1 -85.39(15)
C5 Rh1 C8 C1 114.04(17)
C4 Rh1 C8 C1 77.15(16)
Cl1 Rh1 C8 C1 178.64(18)
N1 Rh1 C8 C7 155.34(19)
C1 Rh1 C8 C7 -119.3(3)
C5 Rh1 C8 C7 -5.2(2)
C4 Rh1 C8 C7 -42.1(2)
Cl1 Rh1 C8 C7 59.4(3)
C17 N1 C9 C10 -1.2(3)
Rh1 N1 C9 C10 -176.57(17)
N1 C9 C10 C11 1.1(4)
C18 N2 C11 C10 2.1(3)
C18 N2 C11 C12 -176.9(2)
C9 C10 C11 N2 -178.7(2)
C9 C10 C11 C12 0.5(3)
N2 C11 C12 C13 -3.8(3)
C10 C11 C12 C13 177.1(2)
N2 C11 C12 C17 177.4(2)
C10 C11 C12 C17 -1.7(3)
C17 C12 C13 C14 0.0(3)
C11 C12 C13 C14 -178.7(2)
C12 C13 C14 C15 -1.8(3)
C13 C14 C15 C16 1.8(3)
C13 C14 C15 Cl2 -179.21(18)
C14 C15 C16 C17 -0.1(3)
Cl2 C15 C16 C17 -179.05(16)
C9 N1 C17 C16 -179.1(2)
Rh1 N1 C17 C16 -3.8(3)
C9 N1 C17 C12 -0.2(3)
Rh1 N1 C17 C12 175.10(15)
C15 C16 C17 N1 177.3(2)
C15 C16 C17 C12 -1.7(3)
C13 C12 C17 N1 -177.2(2)
C11 C12 C17 N1 1.6(3)
C13 C12 C17 C16 1.7(3)
C11 C12 C17 C16 -179.48(19)
C11 N2 C18 C19 -178.0(2)
N2 C18 C19 C20 -60.9(3)
C18 C19 C20 Si1 -163.86(19)
C21 Si1 C20 C19 -38.1(3)
C22 Si1 C20 C19 81.2(2)
C23A Si1 C20 C19 -166.3(7)
C23B Si1 C20 C19 -150.2(8)
